data_7705479
loop_
_publ_author_name
'Babetto, Luca'
'Carlotto, Silvia'
'Carlotto, Alice'
'Rancan, Marzio'
'Bottaro, Gregorio'
'Armelao, Lidia'
'Casarin, Maurizio'

_publ_section_title
;
 Antenna triplet DFT calculations to drive the design of luminescent
 Ln<sup>3+</sup> complexes.
;
_journal_issue 41
_journal_name_full 'Dalton transactions (Cambridge, England : 2003)'
_journal_page_first 14556
_journal_page_last 14563
_journal_paper_doi 10.1039/d0dt02624g
_journal_volume 49
_journal_year 2020
_chemical_formula_moiety 'C17 H12 O2 S'
_chemical_formula_sum 'C17 H12 O2 S'
_chemical_formula_weight 280.33
_space_group_crystal_system orthorhombic
_space_group_IT_number 29
_space_group_name_Hall 'P 2c -2ac'
_space_group_name_H-M_alt 'P c a 21'
_atom_sites_solution_hydrogens geom
_atom_sites_solution_primary dual
_audit_creation_date 2020-04-17
_audit_creation_method
;
Olex2 1.2
(compiled 2018.05.29 svn.r3508 for OlexSys, GUI svn.r5506)
;
_audit_update_record
;
2020-04-23 deposited with the CCDC.	2020-09-22 downloaded from the CCDC.
;
_cell_angle_alpha 90
_cell_angle_beta 90
_cell_angle_gamma 90
_cell_formula_units_Z 4
_cell_length_a 8.7457(4)
_cell_length_b 6.3938(2)
_cell_length_c 23.9293(9)
_cell_measurement_reflns_used 5705
_cell_measurement_temperature 299.3(2)
_cell_measurement_theta_max 30.3390
_cell_measurement_theta_min 2.8930
_cell_volume 1338.08(9)
_computing_cell_refinement
;
CrysAlisPro, Agilent Technologies,
Version 1.171.36.28 (release 01-02-2013 CrysAlis171 .NET)
(compiled Feb  1 2013,16:14:44)
;
_computing_data_collection
;
CrysAlisPro, Agilent Technologies,
Version 1.171.36.28 (release 01-02-2013 CrysAlis171 .NET)
(compiled Feb  1 2013,16:14:44)
;
_computing_data_reduction
;
CrysAlisPro, Agilent Technologies,
Version 1.171.36.28 (release 01-02-2013 CrysAlis171 .NET)
(compiled Feb  1 2013,16:14:44)
;
_computing_molecular_graphics 'Olex2 (Dolomanov et al., 2009)'
_computing_publication_material 'Olex2 (Dolomanov et al., 2009)'
_computing_structure_refinement 'ShelXL (Sheldrick, 2015)'
_computing_structure_solution 'ShelXT (Sheldrick, 2015)'
_diffrn_ambient_temperature 299.3(2)
_diffrn_detector_area_resol_mean 16.1274
_diffrn_measured_fraction_theta_full 0.999
_diffrn_measured_fraction_theta_max 0.999
_diffrn_measurement_details
;
#__ type_ start__ end____ width___ exp.time_
  1 omega  -44.00   48.00   1.0000   10.0000
omega____ theta____ kappa____ phi______ frames
    -       22.5482  -38.0000 -180.0000 92

#__ type_ start__ end____ width___ exp.time_
  2 omega  -91.00  -26.00   1.0000   10.0000
omega____ theta____ kappa____ phi______ frames
    -      -22.7045  -57.0000 -180.0000 65

#__ type_ start__ end____ width___ exp.time_
  3 omega  -37.00    2.00   1.0000   10.0000
omega____ theta____ kappa____ phi______ frames
    -      -22.7045   38.0000   90.0000 39

#__ type_ start__ end____ width___ exp.time_
  4 omega   -8.00   93.00   1.0000   10.0000
omega____ theta____ kappa____ phi______ frames
    -       22.5482   77.0000  -60.0000 101

#__ type_ start__ end____ width___ exp.time_
  5 omega   34.00   99.00   1.0000   10.0000
omega____ theta____ kappa____ phi______ frames
    -       22.5482  179.0000 -150.0000 65

#__ type_ start__ end____ width___ exp.time_
  6 omega   -8.00   93.00   1.0000   10.0000
omega____ theta____ kappa____ phi______ frames
    -       22.5482   77.0000   90.0000 101

#__ type_ start__ end____ width___ exp.time_
  7 omega  -53.00  -14.00   1.0000   10.0000
omega____ theta____ kappa____ phi______ frames
    -      -22.7045   77.0000   60.0000 39

#__ type_ start__ end____ width___ exp.time_
  8 omega  -44.00   46.00   1.0000   10.0000
omega____ theta____ kappa____ phi______ frames
    -      -22.7045   57.0000  -30.0000 90
;
_diffrn_measurement_device_type 'Xcalibur, Eos, Gemini'
_diffrn_measurement_method '\w scans'
_diffrn_orient_matrix_UB_11 0.0574401000
_diffrn_orient_matrix_UB_12 -0.0102618000
_diffrn_orient_matrix_UB_13 -0.0207134000
_diffrn_orient_matrix_UB_21 -0.0360867000
_diffrn_orient_matrix_UB_22 -0.0919213000
_diffrn_orient_matrix_UB_23 -0.0101289000
_diffrn_orient_matrix_UB_31 -0.0444453000
_diffrn_orient_matrix_UB_32 0.0614111000
_diffrn_orient_matrix_UB_33 -0.0185944000
_diffrn_radiation_monochromator graphite
_diffrn_radiation_type MoK\a
_diffrn_radiation_wavelength 0.71073
_diffrn_reflns_av_R_equivalents 0.0219
_diffrn_reflns_av_unetI/netI 0.0170
_diffrn_reflns_Laue_measured_fraction_full 0.999
_diffrn_reflns_Laue_measured_fraction_max 0.999
_diffrn_reflns_limit_h_max 11
_diffrn_reflns_limit_h_min -11
_diffrn_reflns_limit_k_max 8
_diffrn_reflns_limit_k_min -8
_diffrn_reflns_limit_l_max 31
_diffrn_reflns_limit_l_min -31
_diffrn_reflns_number 15330
_diffrn_reflns_point_group_measured_fraction_full 0.999
_diffrn_reflns_point_group_measured_fraction_max 0.999
_diffrn_reflns_theta_full 26.000
_diffrn_reflns_theta_max 28.280
_diffrn_reflns_theta_min 3.186
_diffrn_source 'Enhance (Mo) X-ray Source'
_exptl_absorpt_coefficient_mu 0.239
_exptl_absorpt_correction_T_max 1.00000
_exptl_absorpt_correction_T_min 0.78939
_exptl_absorpt_correction_type multi-scan
_exptl_absorpt_process_details
;
CrysAlisPro, Agilent Technologies,
Version 1.171.36.28 (release 01-02-2013 CrysAlis171 .NET)
(compiled Feb  1 2013,16:14:44)
Empirical absorption correction using spherical harmonics,
 implemented in SCALE3 ABSPACK scaling algorithm.
;
_exptl_crystal_colour colourless
_exptl_crystal_colour_primary colourless
_exptl_crystal_density_diffrn 1.392
_exptl_crystal_description irregular
_exptl_crystal_F_000 584
_exptl_crystal_size_max 0.3
_exptl_crystal_size_mid 0.25
_exptl_crystal_size_min 0.15
_refine_diff_density_max 0.181
_refine_diff_density_min -0.210
_refine_diff_density_rms 0.039
_refine_ls_abs_structure_details
;
 Refined as an inversion twin.
;
_refine_ls_abs_structure_Flack 0.20(10)
_refine_ls_extinction_method none
_refine_ls_goodness_of_fit_ref 1.068
_refine_ls_hydrogen_treatment constr
_refine_ls_matrix_type full
_refine_ls_number_parameters 183
_refine_ls_number_reflns 3308
_refine_ls_number_restraints 1
_refine_ls_restrained_S_all 1.068
_refine_ls_R_factor_all 0.0357
_refine_ls_R_factor_gt 0.0329
_refine_ls_shift/su_max 0.000
_refine_ls_shift/su_mean 0.000
_refine_ls_structure_factor_coef Fsqd
_refine_ls_weighting_details 'w=1/[\s^2^(Fo^2^)+(0.0504P)^2^+0.1186P] where P=(Fo^2^+2Fc^2^)/3'
_refine_ls_weighting_scheme calc
_refine_ls_wR_factor_gt 0.0876
_refine_ls_wR_factor_ref 0.0899
_reflns_Friedel_coverage 0.950
_reflns_Friedel_fraction_full 0.999
_reflns_Friedel_fraction_max 0.998
_reflns_number_gt 3102
_reflns_number_total 3308
_reflns_threshold_expression 'I > 2\s(I)'
_cod_data_source_file d0dt02624g2.cif
_cod_data_source_block l1
_cod_depositor_comments 'Adding full bibliography for 7705479--7705481.cif.'
_cod_database_code 7705479
_shelx_shelxl_version_number 2018/3
_chemical_oxdiff_formula C18H10O2S
_chemical_oxdiff_usercomment 'L2 da DCM'
_shelx_space_group_comment
;
The symmetry employed for this shelxl refinement is uniquely defined
by the following loop, which should always be used as a source of
symmetry information in preference to the above space-group names.
They are only intended as comments.
;
_reflns_odcompleteness_completeness 99.90
_reflns_odcompleteness_iscentric 1
_reflns_odcompleteness_theta 28.22
_olex2_refinement_description
;
1. Twinned data refinement
 Scales: 0.80(10)
 0.20(10)
2. Fixed Uiso
 At 1.2 times of:
  All C(H) groups
 At 1.5 times of:
  All O(H) groups
3.a Aromatic/amide H refined with riding coordinates:
 C10(H10), C9(H9), C6(H6), C17(H17), C15(H15), C1(H1A), C3(H3), C12(H12),
 C2(H2), C14(H14), C13(H13)
3.b Idealised tetrahedral OH refined as rotating group:
 O1(H1)
;
_olex2_submission_special_instructions 'No special instructions were received'

loop_
_space_group_symop_operation_xyz
'x, y, z'
'-x, -y, z+1/2'
'x+1/2, -y, z'
'-x+1/2, y, z+1/2'

loop_
_atom_site_label
_atom_site_type_symbol
_atom_site_fract_x
_atom_site_fract_y
_atom_site_fract_z
_atom_site_U_iso_or_equiv
_atom_site_adp_type
_atom_site_occupancy
_atom_site_site_symmetry_order
_atom_site_calc_flag
_atom_site_refinement_flags_posn
_atom_site_refinement_flags_adp
_atom_site_refinement_flags_occupancy
_atom_site_disorder_assembly
_atom_site_disorder_group
S1 S 0.20685(8) 0.43408(10) 0.32633(3) 0.0543(2) Uani 1 1 d . . . . .
O2 O 0.3944(2) 0.6101(3) 0.41559(8) 0.0517(5) Uani 1 1 d . . . . .
O1 O 0.5826(2) 0.6173(2) 0.49428(9) 0.0531(4) Uani 1 1 d . . . . .
H1 H 0.517738 0.661753 0.472579 0.080 Uiso 1 1 calc GR . . . .
C5 C 0.4043(3) 0.4141(4) 0.41480(10) 0.0403(5) Uani 1 1 d . . . . .
C11 C 0.8941(3) 0.1251(4) 0.60885(10) 0.0399(5) Uani 1 1 d . . . . .
C7 C 0.5874(3) 0.4111(3) 0.49132(11) 0.0389(5) Uani 1 1 d . . . . .
C16 C 0.8410(3) 0.3335(4) 0.61751(10) 0.0399(5) Uani 1 1 d . . . . .
C10 C 0.8385(3) 0.0135(4) 0.56214(11) 0.0425(5) Uani 1 1 d . . . . .
H10 H 0.870070 -0.123879 0.556687 0.051 Uiso 1 1 calc R . . . .
C9 C 0.7409(3) 0.1004(4) 0.52526(11) 0.0404(5) Uani 1 1 d . . . . .
H9 H 0.706240 0.022571 0.494978 0.049 Uiso 1 1 calc R . . . .
C8 C 0.6903(2) 0.3113(4) 0.53231(10) 0.0368(5) Uani 1 1 d . . . . .
C6 C 0.5021(3) 0.3035(3) 0.45288(11) 0.0413(5) Uani 1 1 d . . . . .
H6 H 0.507542 0.158339 0.451443 0.050 Uiso 1 1 calc R . . . .
C4 C 0.3129(3) 0.2956(4) 0.37447(10) 0.0418(5) Uani 1 1 d . . . . .
C17 C 0.7391(4) 0.4221(3) 0.57823(13) 0.0413(5) Uani 1 1 d . . . . .
H17 H 0.704461 0.558117 0.583543 0.050 Uiso 1 1 calc R . . . .
C15 C 0.8934(3) 0.4457(5) 0.66504(12) 0.0536(7) Uani 1 1 d . . . . .
H15 H 0.858152 0.580795 0.671550 0.064 Uiso 1 1 calc R . . . .
C1 C 0.1343(4) 0.2097(5) 0.29875(13) 0.0595(7) Uani 1 1 d . . . . .
H1A H 0.065601 0.206156 0.269098 0.071 Uiso 1 1 calc R . . . .
C3 C 0.2906(3) 0.0841(4) 0.36838(12) 0.0513(6) Uani 1 1 d . . . . .
H3 H 0.337906 -0.016559 0.390469 0.062 Uiso 1 1 calc R . . . .
C12 C 1.0001(3) 0.0398(4) 0.64711(12) 0.0505(6) Uani 1 1 d . . . . .
H12 H 1.036277 -0.095462 0.641655 0.061 Uiso 1 1 calc R . . . .
C2 C 0.1880(4) 0.0375(4) 0.32488(18) 0.0596(6) Uani 1 1 d . . . . .
H2 H 0.159976 -0.097979 0.315107 0.071 Uiso 1 1 calc R . . . .
C14 C 0.9947(4) 0.3571(5) 0.70109(13) 0.0628(7) Uani 1 1 d . . . . .
H14 H 1.027640 0.432235 0.732114 0.075 Uiso 1 1 calc R . . . .
C13 C 1.0506(3) 0.1527(5) 0.69207(12) 0.0596(7) Uani 1 1 d . . . . .
H13 H 1.121450 0.094952 0.716595 0.072 Uiso 1 1 calc R . . . .

loop_
_atom_site_aniso_label
_atom_site_aniso_U_11
_atom_site_aniso_U_22
_atom_site_aniso_U_33
_atom_site_aniso_U_23
_atom_site_aniso_U_13
_atom_site_aniso_U_12
S1 0.0653(4) 0.0456(3) 0.0519(3) 0.0086(3) -0.0067(3) 0.0089(3)
O2 0.0577(11) 0.0350(8) 0.0624(11) 0.0073(8) 0.0001(9) 0.0081(8)
O1 0.0571(11) 0.0303(8) 0.0718(12) 0.0006(9) -0.0052(9) 0.0036(8)
C5 0.0413(11) 0.0375(11) 0.0420(11) 0.0050(9) 0.0101(9) 0.0014(9)
C11 0.0357(10) 0.0392(11) 0.0448(11) 0.0011(9) 0.0073(9) -0.0019(9)
C7 0.0376(11) 0.0309(10) 0.0482(12) 0.0025(9) 0.0104(10) -0.0005(8)
C16 0.0353(10) 0.0397(12) 0.0448(12) -0.0051(10) 0.0063(9) -0.0035(9)
C10 0.0455(13) 0.0317(10) 0.0502(13) -0.0035(10) 0.0053(11) 0.0036(9)
C9 0.0451(12) 0.0314(10) 0.0448(12) -0.0050(9) 0.0034(10) -0.0008(9)
C8 0.0354(10) 0.0309(10) 0.0440(11) -0.0004(9) 0.0078(9) -0.0010(8)
C6 0.0471(12) 0.0314(9) 0.0455(12) 0.0032(10) 0.0018(9) 0.0020(9)
C4 0.0442(11) 0.0412(11) 0.0400(11) 0.0095(9) 0.0064(9) 0.0068(10)
C17 0.0404(12) 0.0310(9) 0.0525(12) -0.0044(10) 0.0065(9) -0.0003(10)
C15 0.0502(14) 0.0562(16) 0.0543(16) -0.0156(12) 0.0018(12) -0.0020(12)
C1 0.0646(16) 0.0610(17) 0.0529(15) 0.0011(14) -0.0078(13) 0.0007(14)
C3 0.0623(17) 0.0430(13) 0.0487(14) 0.0080(10) -0.0007(12) 0.0038(11)
C12 0.0444(13) 0.0531(14) 0.0539(14) 0.0063(12) 0.0057(11) 0.0043(10)
C2 0.0744(18) 0.0452(13) 0.0592(15) -0.0022(15) -0.0032(16) -0.0048(13)
C14 0.0551(16) 0.082(2) 0.0515(15) -0.0147(16) -0.0040(13) -0.0025(16)
C13 0.0480(14) 0.080(2) 0.0511(14) 0.0067(14) -0.0021(12) -0.0010(14)

loop_
_atom_type_symbol
_atom_type_description
_atom_type_scat_dispersion_real
_atom_type_scat_dispersion_imag
_atom_type_scat_source
C C 0.0033 0.0016 'International Tables Vol C Tables 4.2.6.8 and 6.1.1.4'
H H 0.0000 0.0000 'International Tables Vol C Tables 4.2.6.8 and 6.1.1.4'
O O 0.0106 0.0060 'International Tables Vol C Tables 4.2.6.8 and 6.1.1.4'
S S 0.1246 0.1234 'International Tables Vol C Tables 4.2.6.8 and 6.1.1.4'

loop_
_geom_angle_atom_site_label_1
_geom_angle_atom_site_label_2
_geom_angle_atom_site_label_3
_geom_angle
_geom_angle_site_symmetry_1
_geom_angle_site_symmetry_3
_geom_angle_publ_flag
C1 S1 C4 91.54(14) . . ?
C7 O1 H1 109.5 . . ?
O2 C5 C6 121.5(2) . . ?
O2 C5 C4 119.3(2) . . ?
C6 C5 C4 119.3(2) . . ?
C10 C11 C16 118.3(2) . . ?
C12 C11 C16 118.7(2) . . ?
C12 C11 C10 123.0(2) . . ?
O1 C7 C8 114.5(2) . . ?
O1 C7 C6 121.4(2) . . ?
C6 C7 C8 124.1(2) . . ?
C17 C16 C11 118.9(2) . . ?
C17 C16 C15 122.2(2) . . ?
C15 C16 C11 118.9(2) . . ?
C11 C10 H10 119.1 . . ?
C9 C10 C11 121.9(2) . . ?
C9 C10 H10 119.1 . . ?
C10 C9 H9 119.7 . . ?
C10 C9 C8 120.5(2) . . ?
C8 C9 H9 119.7 . . ?
C9 C8 C7 121.2(2) . . ?
C17 C8 C7 119.8(2) . . ?
C17 C8 C9 118.9(2) . . ?
C5 C6 H6 119.9 . . ?
C7 C6 C5 120.2(2) . . ?
C7 C6 H6 119.9 . . ?
C5 C4 S1 117.93(18) . . ?
C3 C4 S1 111.0(2) . . ?
C3 C4 C5 131.0(2) . . ?
C16 C17 H17 119.3 . . ?
C8 C17 C16 121.4(2) . . ?
C8 C17 H17 119.3 . . ?
C16 C15 H15 119.8 . . ?
C14 C15 C16 120.5(3) . . ?
C14 C15 H15 119.8 . . ?
S1 C1 H1A 123.9 . . ?
C2 C1 S1 112.2(2) . . ?
C2 C1 H1A 123.9 . . ?
C4 C3 H3 123.9 . . ?
C4 C3 C2 112.2(2) . . ?
C2 C3 H3 123.9 . . ?
C11 C12 H12 119.4 . . ?
C13 C12 C11 121.2(3) . . ?
C13 C12 H12 119.4 . . ?
C1 C2 C3 113.1(3) . . ?
C1 C2 H2 123.5 . . ?
C3 C2 H2 123.5 . . ?
C15 C14 H14 119.5 . . ?
C15 C14 C13 120.9(3) . . ?
C13 C14 H14 119.5 . . ?
C12 C13 C14 119.8(3) . . ?
C12 C13 H13 120.1 . . ?
C14 C13 H13 120.1 . . ?

loop_
_geom_bond_atom_site_label_1
_geom_bond_atom_site_label_2
_geom_bond_distance
_geom_bond_site_symmetry_2
_geom_bond_publ_flag
S1 C4 1.724(2) . ?
S1 C1 1.702(3) . ?
O2 C5 1.256(3) . ?
O1 H1 0.8200 . ?
O1 C7 1.321(2) . ?
C5 C6 1.436(3) . ?
C5 C4 1.464(4) . ?
C11 C16 1.426(3) . ?
C11 C10 1.412(3) . ?
C11 C12 1.412(4) . ?
C7 C8 1.476(3) . ?
C7 C6 1.369(4) . ?
C16 C17 1.413(4) . ?
C16 C15 1.421(4) . ?
C10 H10 0.9300 . ?
C10 C9 1.348(4) . ?
C9 H9 0.9300 . ?
C9 C8 1.429(3) . ?
C8 C17 1.375(4) . ?
C6 H6 0.9300 . ?
C4 C3 1.374(4) . ?
C17 H17 0.9300 . ?
C15 H15 0.9300 . ?
C15 C14 1.360(5) . ?
C1 H1A 0.9300 . ?
C1 C2 1.351(4) . ?
C3 H3 0.9300 . ?
C3 C2 1.406(5) . ?
C12 H12 0.9300 . ?
C12 C13 1.369(4) . ?
C2 H2 0.9300 . ?
C14 H14 0.9300 . ?
C14 C13 1.412(5) . ?
C13 H13 0.9300 . ?

loop_
_geom_torsion_atom_site_label_1
_geom_torsion_atom_site_label_2
_geom_torsion_atom_site_label_3
_geom_torsion_atom_site_label_4
_geom_torsion
_geom_torsion_site_symmetry_1
_geom_torsion_site_symmetry_2
_geom_torsion_site_symmetry_3
_geom_torsion_site_symmetry_4
_geom_torsion_publ_flag
S1 C4 C3 C2 -0.1(3) . . . . ?
S1 C1 C2 C3 -0.1(4) . . . . ?
O2 C5 C6 C7 0.1(4) . . . . ?
O2 C5 C4 S1 4.9(3) . . . . ?
O2 C5 C4 C3 -172.8(3) . . . . ?
O1 C7 C8 C9 -162.6(2) . . . . ?
O1 C7 C8 C17 17.3(3) . . . . ?
O1 C7 C6 C5 -0.3(4) . . . . ?
C5 C4 C3 C2 177.7(3) . . . . ?
C11 C16 C17 C8 0.3(4) . . . . ?
C11 C16 C15 C14 1.2(4) . . . . ?
C11 C10 C9 C8 0.1(4) . . . . ?
C11 C12 C13 C14 0.9(4) . . . . ?
C7 C8 C17 C16 -178.3(2) . . . . ?
C16 C11 C10 C9 1.8(3) . . . . ?
C16 C11 C12 C13 0.6(4) . . . . ?
C16 C15 C14 C13 0.3(5) . . . . ?
C10 C11 C16 C17 -2.0(3) . . . . ?
C10 C11 C16 C15 178.6(2) . . . . ?
C10 C11 C12 C13 -179.6(2) . . . . ?
C10 C9 C8 C7 178.0(2) . . . . ?
C10 C9 C8 C17 -1.9(4) . . . . ?
C9 C8 C17 C16 1.7(4) . . . . ?
C8 C7 C6 C5 179.6(2) . . . . ?
C6 C5 C4 S1 -175.67(18) . . . . ?
C6 C5 C4 C3 6.7(4) . . . . ?
C6 C7 C8 C9 17.4(3) . . . . ?
C6 C7 C8 C17 -162.6(2) . . . . ?
C4 S1 C1 C2 0.0(3) . . . . ?
C4 C5 C6 C7 -179.3(2) . . . . ?
C4 C3 C2 C1 0.1(4) . . . . ?
C17 C16 C15 C14 -178.2(3) . . . . ?
C15 C16 C17 C8 179.6(3) . . . . ?
C15 C14 C13 C12 -1.3(5) . . . . ?
C1 S1 C4 C5 -178.1(2) . . . . ?
C1 S1 C4 C3 0.0(2) . . . . ?
C12 C11 C16 C17 177.7(2) . . . . ?
C12 C11 C16 C15 -1.6(3) . . . . ?
C12 C11 C10 C9 -177.9(2) . . . . ?

loop_
_twin_individual_id
_twin_individual_mass_fraction_refined
1 0.80(10)
2 0.20(10)
